data_4021844
loop_
_publ_author_name
'Emma L. Pearson'
'Laurence C. H. Kwan'
'Craig I. Turner'
'Garth A. Jones'
'Anthony C. Willis'
'Michael N. Paddon-Row'
'Michael S. Sherburn'

_publ_contact_author_address
;
Research School of Chemistry,
Australian National University,
Canberra, ACT 0200, Australia
;
_publ_contact_author_email ' sherburn@rsc.anu.edu.au '
_publ_contact_author_fax ' 61 2 6125 8114 '
_publ_contact_author_name ' Michael S. Sherburn '
_publ_contact_author_phone ' 61 2 6125 4988 '
_publ_section_title
;
 Intramolecular Diels-Alder Reactions of Ester Linked 1,3,9-Decatrienes:
 Cis/Trans Selectivity in Thermal and Lewis Acid Promoted Reactions
 of Ethylene-Tethered and Benzo-Tethered Systems
;
_journal_name_full 'Journal of Organic Chemistry'
_journal_page_first 6099
_journal_page_last 6109
_journal_paper_doi 10.1021/jo0607818
_journal_volume 71
_journal_year 2006
_chemical_compound_source
;
?
;
_chemical_formula_moiety ' C14 H14 O2 '
_chemical_formula_sum 'C14 H14 O2'
_chemical_formula_weight 214.26
_chemical_name_systematic
; 
? 
;
_space_group_IT_number 14
_symmetry_cell_setting monoclinic
_symmetry_space_group_name_Hall '-P 2yn'
_symmetry_space_group_name_H-M 'P 1 21/n 1'
_atom_sites_solution_hydrogens geom
_atom_sites_solution_primary direct
_audit_creation_date 05-20-07
_audit_creation_method CRYSTALS_ver_12-03-99
_audit_update_record
;
2005-07-20 - Report on  C14 H14 O2
             by Anthony C. Willis
             for Emma Pearson and Mick Sherburn
2005-07-20 - passes checkcif tests with minor warnings
;
_cell_angle_alpha 90
_cell_angle_beta 93.5888(11)
_cell_angle_gamma 90
_cell_formula_units_Z 4
_cell_length_a 14.0629(3)
_cell_length_b 5.2062(1)
_cell_length_c 14.6596(3)
_cell_measurement_reflns_used 15281
_cell_measurement_temperature 200
_cell_measurement_theta_max 27
_cell_measurement_theta_min 3
_cell_volume 1071.19(4)
_computing_cell_refinement
; 
 Denzo/Scalepack (Otwinowski & Minor, 1996) 
;
_computing_data_collection
; 
 COLLECT (Nonius BV, 1997) 
;
_computing_data_reduction
; 
 Denzo/Scalepack (Otwinowski & Minor, 1996) 
;
_computing_molecular_graphics
; 
ORTEP-II (Johnson 1976) in teXsan (MSC, 1992-1997)
;
_computing_publication_material
; 
 CRYSTALS (Watkin et al 2003) 
;
_computing_structure_refinement
; 
 CRYSTALS (Watkin et al 2003) 
;
_computing_structure_solution
; 
 SIR92 (Altomare et al, 1994) 
;
_diffrn_ambient_temperature 200
_diffrn_measured_fraction_theta_full 0.994
_diffrn_measured_fraction_theta_max 0.994
_diffrn_measurement_device_type
; 
Nonius Kappa CCD 
;
_diffrn_measurement_method ' \f and \w scans with CCD '
_diffrn_radiation_monochromator graphite
_diffrn_radiation_type 'Mo K\a'
_diffrn_radiation_wavelength 0.71073
_diffrn_reflns_av_R_equivalents 0.03
_diffrn_reflns_limit_h_max 18
_diffrn_reflns_limit_h_min -18
_diffrn_reflns_limit_k_max 6
_diffrn_reflns_limit_k_min -6
_diffrn_reflns_limit_l_max 19
_diffrn_reflns_limit_l_min -19
_diffrn_reflns_number 24670
_diffrn_reflns_theta_full 27.532
_diffrn_reflns_theta_max 27.5
_diffrn_reflns_theta_min 3.896
_diffrn_standards_decay_% 0.00
_diffrn_standards_interval_count 0
_diffrn_standards_interval_time 0
_diffrn_standards_number 0
_exptl_absorpt_coefficient_mu 0.088
_exptl_absorpt_correction_T_max 0.988
_exptl_absorpt_correction_T_min 0.968
_exptl_absorpt_correction_type integration
_exptl_absorpt_process_details
;
via Gaussian method (Coppens, 1970) implemented in maXus (2000)
;
_exptl_crystal_colour ' colourless '
_exptl_crystal_density_diffrn 1.329
_exptl_crystal_density_meas ?
_exptl_crystal_description ' plate '
_exptl_crystal_F_000 456
_exptl_crystal_size_max 0.42
_exptl_crystal_size_mid 0.40
_exptl_crystal_size_min 0.20
_refine_diff_density_max 0.26
_refine_diff_density_min -0.12
_refine_ls_extinction_method None
_refine_ls_goodness_of_fit_ref 1.0800
_refine_ls_hydrogen_treatment refxyz
_refine_ls_matrix_type full
_refine_ls_number_parameters 187
_refine_ls_number_reflns 1843
_refine_ls_number_restraints 0
_refine_ls_R_factor_all 0.0413
_refine_ls_R_factor_gt 0.0305
_refine_ls_shift/su_max 0.00044
_refine_ls_structure_factor_coef F
_refine_ls_weighting_details
;
 Method, part 1, Chebychev polynomial, (Watkin, 1994, Prince, 1982) 
 [weight] = 1.0/[A~0~*T~0~(x)+A~1~*T~1~(x) ... +A~n-1~]*T~n-1~(x)] 
 where A~i~ are the Chebychev coefficients listed below and x= Fcalc/Fmax 
 Method = Robust Weighting (Prince, 1982) 
 W = [weight] * [1-(deltaF/6*sigmaF)^2^]^2^ 
 A~i~ are: 
 1.03 0.375 0.738 
;
_refine_ls_weighting_scheme calc
_refine_ls_wR_factor_all 0.0423
_refine_ls_wR_factor_gt 0.0386
_refine_ls_wR_factor_ref 0.0386
_reflns_limit_h_max 18
_reflns_limit_h_min -18
_reflns_limit_k_max 6
_reflns_limit_k_min 0
_reflns_limit_l_max 19
_reflns_limit_l_min 0
_reflns_number_gt 1843
_reflns_number_total 2456
_reflns_threshold_expression I>3u(I)
_cod_data_source_file jo0607818si20060413_123306.cif
_cod_depositor_comments
;
The following automatic conversions were performed:
'_symmetry_cell_setting' value 'Monoclinic' changed to 'monoclinic'
according to '/home/saulius/struct/CIF-dictionaries/cif_core.dic'
dictionary named 'cif_core.dic' version 2.4.1 from 2010-06-29.

Automatic conversion script
Id: cif_fix_enum 1527 2010-12-29 10:47:43Z saulius 
;
_cod_original_sg_symbol_H-M 'P 21/n'
_cod_original_formula_sum ' C14 H14 O2 '
_cod_database_code 4021844

loop_
_symmetry_equiv_pos_as_xyz
x,y,z
-x,-y,-z
-x+1/2,y+1/2,-z+1/2
x+1/2,-y+1/2,z+1/2

loop_
_atom_site_label
_atom_site_type_symbol
_atom_site_fract_x
_atom_site_fract_y
_atom_site_fract_z
_atom_site_U_iso_or_equiv
_atom_site_occupancy
_atom_site_adp_type
C1 C 0.19209(6) 0.19512(18) 0.46680(7) 0.0273 1.0000 Uani
C2 C 0.25149(6) 0.43645(18) 0.48287(6) 0.0238 1.0000 Uani
C3 C 0.34433(7) 0.43726(18) 0.43356(6) 0.0264 1.0000 Uani
C4 C 0.39937(7) 0.68653(19) 0.45641(7) 0.0297 1.0000 Uani
C5 C 0.39929(7) 0.7666(2) 0.55457(7) 0.0312 1.0000 Uani
C6 C 0.34079(7) 0.6701(2) 0.61309(7) 0.0305 1.0000 Uani
C7 C 0.26856(6) 0.46569(18) 0.58744(6) 0.0257 1.0000 Uani
C8 C 0.17203(7) 0.50102(19) 0.62538(7) 0.0276 1.0000 Uani
C9 C 0.14838(7) 0.6806(2) 0.69054(7) 0.0335 1.0000 Uani
C10 C 0.05639(8) 0.6920(2) 0.72006(8) 0.0394 1.0000 Uani
C11 C -0.01310(8) 0.5249(3) 0.68457(9) 0.0415 1.0000 Uani
C12 C 0.00801(8) 0.3468(2) 0.61816(8) 0.0381 1.0000 Uani
C13 C 0.09976(7) 0.34159(19) 0.58923(7) 0.0302 1.0000 Uani
O14 O 0.11876(5) 0.15981(14) 0.52265(5) 0.0347 1.0000 Uani
O15 O 0.20314(5) 0.03136(14) 0.41086(6) 0.0362 1.0000 Uani
C16 C 0.33020(9) 0.4142(3) 0.32976(8) 0.0436 1.0000 Uani
H21 H 0.2113(8) 0.580(2) 0.4606(8) 0.0283 1.0000 Uiso
H31 H 0.3844(8) 0.290(2) 0.4574(8) 0.0316 1.0000 Uiso
H41 H 0.4674(9) 0.663(2) 0.4368(8) 0.0355 1.0000 Uiso
H42 H 0.3724(9) 0.826(3) 0.4177(9) 0.0355 1.0000 Uiso
H51 H 0.4467(9) 0.901(3) 0.5754(9) 0.0372 1.0000 Uiso
H61 H 0.3451(9) 0.729(3) 0.6767(9) 0.0361 1.0000 Uiso
H71 H 0.2947(8) 0.299(2) 0.6120(8) 0.0304 1.0000 Uiso
H91 H 0.1977(10) 0.800(3) 0.7152(9) 0.0396 1.0000 Uiso
H101 H 0.0418(10) 0.819(3) 0.7668(10) 0.0473 1.0000 Uiso
H111 H -0.0768(11) 0.527(3) 0.7058(10) 0.0498 1.0000 Uiso
H121 H -0.0377(10) 0.234(3) 0.5911(9) 0.0453 1.0000 Uiso
H161 H 0.3931(11) 0.430(3) 0.3000(11) 0.0523 1.0000 Uiso
H162 H 0.3015(11) 0.246(3) 0.3110(10) 0.0523 1.0000 Uiso
H163 H 0.2869(11) 0.547(3) 0.3076(10) 0.0523 1.0000 Uiso

loop_
_atom_site_aniso_label
_atom_site_aniso_U_11
_atom_site_aniso_U_22
_atom_site_aniso_U_33
_atom_site_aniso_U_23
_atom_site_aniso_U_13
_atom_site_aniso_U_12
C1 0.0261(4) 0.0222(4) 0.0329(5) 0.0016(4) -0.0042(3) -0.0006(3)
C2 0.0241(4) 0.0200(4) 0.0268(4) 0.0003(3) -0.0012(3) -0.0007(3)
C3 0.0261(4) 0.0235(4) 0.0296(5) -0.0013(4) 0.0011(3) -0.0001(3)
C4 0.0260(4) 0.0259(5) 0.0373(5) 0.0012(4) 0.0034(4) -0.0026(4)
C5 0.0260(4) 0.0252(5) 0.0419(5) -0.0052(4) -0.0010(4) -0.0035(4)
C6 0.0277(4) 0.0305(5) 0.0326(5) -0.0062(4) -0.0028(4) -0.0017(4)
C7 0.0255(4) 0.0246(4) 0.0269(4) 0.0000(3) -0.0010(3) -0.0015(3)
C8 0.0275(4) 0.0272(5) 0.0281(5) 0.0042(4) 0.0011(3) -0.0006(4)
C9 0.0347(5) 0.0352(6) 0.0307(5) -0.0002(4) 0.0032(4) -0.0007(4)
C10 0.0392(5) 0.0437(6) 0.0362(5) 0.0005(5) 0.0081(4) 0.0054(5)
C11 0.0293(5) 0.0509(7) 0.0450(6) 0.0095(5) 0.0095(4) 0.0034(5)
C12 0.0295(5) 0.0394(6) 0.0453(6) 0.0057(5) 0.0022(4) -0.0056(4)
C13 0.0298(5) 0.0277(5) 0.0333(5) 0.0040(4) 0.0020(4) -0.0024(4)
O14 0.0332(4) 0.0284(4) 0.0426(4) -0.0034(3) 0.0040(3) -0.0104(3)
O15 0.0383(4) 0.0258(4) 0.0438(4) -0.0081(3) -0.0016(3) -0.0028(3)
C16 0.0451(6) 0.0553(8) 0.0308(5) -0.0057(5) 0.0056(5) -0.0111(6)

loop_
_atom_type_symbol
_atom_type_scat_dispersion_real
_atom_type_scat_dispersion_imag
_atom_type_scat_Cromer_Mann_a1
_atom_type_scat_Cromer_Mann_b1
_atom_type_scat_Cromer_Mann_a2
_atom_type_scat_Cromer_Mann_b2
_atom_type_scat_Cromer_Mann_a3
_atom_type_scat_Cromer_Mann_b3
_atom_type_scat_Cromer_Mann_a4
_atom_type_scat_Cromer_Mann_b4
_atom_type_scat_Cromer_Mann_c
_atom_type_scat_source
'C   ' 0.0033 0.0016 2.3100 20.8439 1.0200 10.2075 1.5886 0.5687 0.8650 51.6512 0.2156 International_Tables_Vol_IV_Table_2.2B
'H   ' 0.0000 0.0000 0.4930 10.5109 0.3229 26.1257 0.1402 3.1424 0.0408 57.7998 0.0030 International_Tables_Vol_IV_Table_2.2B
'O   ' 0.0106 0.0060 3.0485 13.2771 2.2868 5.7011 1.5463 0.3239 0.8670 32.9089 0.2508 International_Tables_Vol_IV_Table_2.2B

loop_
_exptl_crystal_face_index_h
_exptl_crystal_face_index_k
_exptl_crystal_face_index_l
_exptl_crystal_face_perp_dist
0 1 0 0.210
0 -1 0 0.210
0 0 1 0.190
0 0 -1 0.200
1 0 0 0.060
-1 0 0 0.130
1 0 -1 0.062
-1 0 1 0.119
0 1 -2 0.200

loop_
_geom_angle_atom_site_label_1
_geom_angle_atom_site_label_2
_geom_angle_atom_site_label_3
_geom_angle
_geom_angle_publ_flag
C2 C1 O14 116.48(8) yes
C2 C1 O15 126.90(9) yes
O14 C1 O15 116.62(8) yes
C1 C2 C3 113.95(8) yes
C1 C2 C7 106.58(7) yes
C3 C2 C7 112.59(7) yes
C1 C2 H21 106.2(7) no
C3 C2 H21 109.4(7) no
C7 C2 H21 107.8(7) no
C2 C3 C4 109.39(8) yes
C2 C3 C16 114.11(8) yes
C4 C3 C16 108.42(9) yes
C2 C3 H31 108.1(7) no
C4 C3 H31 107.8(7) no
C16 C3 H31 108.9(7) no
C3 C4 C5 114.43(8) yes
C3 C4 H41 107.8(7) no
C5 C4 H41 111.1(7) no
C3 C4 H42 109.1(7) no
C5 C4 H42 109.0(7) no
H41 C4 H42 105.0(10) no
C4 C5 C6 123.69(9) yes
C4 C5 H51 116.6(7) no
C6 C5 H51 119.8(7) no
C5 C6 C7 122.97(9) yes
C5 C6 H61 119.7(7) no
C7 C6 H61 117.3(7) no
C2 C7 C6 112.26(8) yes
C2 C7 C8 106.87(7) yes
C6 C7 C8 115.51(8) yes
C2 C7 H71 107.6(7) no
C6 C7 H71 107.3(7) no
C8 C7 H71 107.0(7) no
C7 C8 C9 126.41(9) yes
C7 C8 C13 116.05(9) yes
C9 C8 C13 117.52(9) yes
C8 C9 C10 120.62(10) yes
C8 C9 H91 119.0(8) no
C10 C9 H91 120.4(8) no
C9 C10 C11 120.28(11) yes
C9 C10 H101 119.0(9) no
C11 C10 H101 120.7(8) no
C10 C11 C12 120.36(10) yes
C10 C11 H111 121.3(9) no
C12 C11 H111 118.3(9) no
C11 C12 C13 118.16(11) yes
C11 C12 H121 122.8(8) no
C13 C12 H121 119.0(8) no
C8 C13 C12 123.00(10) yes
C8 C13 O14 120.21(9) yes
C12 C13 O14 116.75(9) yes
C13 O14 C1 120.74(8) yes
C3 C16 H161 111.1(9) no
C3 C16 H162 111.7(9) no
H161 C16 H162 107.6(12) no
C3 C16 H163 108.6(9) no
H161 C16 H163 110.2(13) no
H162 C16 H163 107.6(13) no

loop_
_geom_bond_atom_site_label_1
_geom_bond_atom_site_label_2
_geom_bond_distance
_geom_bond_publ_flag
C1 C2 1.5189(12) yes
C1 O14 1.3687(12) yes
C1 O15 1.1997(12) yes
C2 C3 1.5315(12) yes
C2 C7 1.5443(13) yes
C2 H21 0.981(12) no
C3 C4 1.5372(13) yes
C3 C16 1.5268(15) yes
C3 H31 1.002(12) no
C4 C5 1.4983(14) yes
C4 H41 1.023(12) no
C4 H42 0.984(14) no
C5 C6 1.3241(14) yes
C5 H51 1.000(14) no
C6 C7 1.5028(13) yes
C6 H61 0.980(13) no
C7 C8 1.5101(13) yes
C7 H71 1.001(13) no
C8 C9 1.3916(15) yes
C8 C13 1.3910(14) yes
C9 C10 1.3909(15) yes
C9 H91 0.985(14) no
C10 C11 1.3852(18) yes
C10 H101 0.982(15) no
C11 C12 1.3900(18) yes
C11 H111 0.967(15) no
C12 C13 1.3835(14) yes
C12 H121 0.938(15) no
C13 O14 1.3972(13) yes
C16 H161 1.014(16) no
C16 H162 0.995(17) no
C16 H163 0.965(16) no

loop_
_geom_contact_atom_site_label_1
_geom_contact_atom_site_label_2
_geom_contact_distance
_geom_contact_site_symmetry_2
_geom_contact_publ_flag
C1 C11 3.562(2) 2_566 no
O14 C9 3.511(1) 1_545 no
O15 C4 3.325(1) 1_545 no
O15 C2 3.329(1) 1_545 no
O15 C12 3.566(1) 2_556 no
O15 C16 3.582(2) 3_545 no

loop_
_geom_torsion_atom_site_label_1
_geom_torsion_atom_site_label_2
_geom_torsion_atom_site_label_3
_geom_torsion_atom_site_label_4
_geom_torsion
_geom_torsion_publ_flag
C1 O14 C13 C8 -25.7(1) no
C1 O14 C13 C12 156.30(9) no
C1 C2 C3 C4 -178.71(7) no
C1 C2 C3 C16 59.7(1) no
C1 C2 C7 C6 169.85(7) no
C1 C2 C7 C8 -62.52(9) no
C2 C1 O14 C13 1.3(1) no
C2 C3 C4 C5 41.6(1) no
C2 C7 C6 C5 -15.6(1) no
C2 C7 C8 C9 -135.2(1) no
C2 C7 C8 C13 43.0(1) no
C3 C2 C7 C6 44.2(1) no
C3 C2 C7 C8 171.85(8) no
C3 C4 C5 C6 -14.6(1) no
C4 C3 C2 C7 -57.2(1) no
C4 C5 C6 C7 0.9(2) no
C5 C4 C3 C16 166.65(9) no
C5 C6 C7 C8 -138.5(1) no
C6 C7 C8 C9 -9.5(1) no
C6 C7 C8 C13 168.68(9) no
C7 C2 C3 C16 -178.82(9) no
C7 C8 C9 C10 -179.7(1) no
C7 C8 C13 C12 178.63(9) no
C8 C9 C10 C11 -0.3(2) no
C8 C13 C12 C11 1.9(2) no
C9 C8 C13 C12 -3.0(2) no
C9 C10 C11 C12 -1.0(2) no
C10 C9 C8 C13 2.2(2) no
C10 C11 C12 C13 0.2(2) no
O14 C1 C2 C3 167.38(7) no
O14 C1 C2 C7 42.6(1) no
O14 C13 C8 C7 0.8(1) no
O14 C13 C8 C9 179.12(9) no
O14 C13 C12 C11 179.8(1) no
O15 C1 O14 C13 -179.33(9) no
O15 C1 C2 C3 -12.0(1) no
O15 C1 C2 C7 -136.8(1) no
